data_2008716
loop_
_publ_author_name
'Umehara, Misao'
'Hosomi, Hiroyuki'
'Ohba, Shigeru'

_publ_section_title
;
 8-Methyltricyclo[9.3.0.0^3,7^]tetradec-3-ene-5,10-dione and
 7,12-dihydroxy-9,12-dimethyltetracyclo[8.2.1.0^1,5^.0^7,11^]tridecan-13-one
 methanol solvate
;
_journal_issue 7
_journal_name_full 'Acta Crystallographica Section C'
_journal_page_first IUC9900068
_journal_paper_doi 10.1107/S0108270199099175
_journal_volume 55
_journal_year 1999
_chemical_formula_moiety 'C15 H22 O3, C1 H4 O1'
_chemical_formula_sum 'C16 H26 O4'
_chemical_formula_weight 282.38
_chemical_name_common
;
7,12-dihydroxy-9,12-dimethyltetracyclo[8.2.1.0^1,5^.0^7,11^]tridecan-
13-one monomethanol solvate
;
_space_group_IT_number 15
_symmetry_cell_setting monoclinic
_symmetry_space_group_name_Hall '-C 2yc'
_symmetry_space_group_name_H-M 'C 1 2/c 1'
_cell_angle_alpha 90
_cell_angle_beta 105.020(10)
_cell_angle_gamma 90
_cell_formula_units_Z 8
_cell_length_a 15.096(2)
_cell_length_b 8.4340(10)
_cell_length_c 25.0950(10)
_cell_measurement_reflns_used 25
_cell_measurement_temperature 298
_cell_measurement_theta_max 15.0
_cell_measurement_theta_min 14.7
_cell_volume 3085.9(6)
_computing_cell_refinement 'MSC/AFC Diffractometer Control Software'
_computing_data_collection
;
MSC/AFC Diffractometer Control Software
(Molecular Structure Corporation, 1993)
;
_computing_data_reduction 'TEXSAN (Molecular Structure Corporation, 1998)'
_computing_molecular_graphics 'ORTEPII (Johnson, 1976)'
_computing_publication_material TEXSAN
_computing_structure_refinement TEXSAN
_computing_structure_solution 'SIR92 (Altomare et al., 1994)'
_diffrn_ambient_temperature 298
_diffrn_measurement_device_type 'Rigaku AFC7R'
_diffrn_measurement_method \w
_diffrn_radiation_monochromator graphite
_diffrn_radiation_source 'Rigaku rotating anode'
_diffrn_radiation_type 'Mo K\a'
_diffrn_radiation_wavelength 0.71073
_diffrn_reflns_av_R_equivalents 0.011
_diffrn_reflns_av_sigmaI/netI 0.026
_diffrn_reflns_limit_h_max 0
_diffrn_reflns_limit_h_min -20
_diffrn_reflns_limit_k_max 11
_diffrn_reflns_limit_k_min 0
_diffrn_reflns_limit_l_max 33
_diffrn_reflns_limit_l_min -33
_diffrn_reflns_number 3678
_diffrn_reflns_reduction_process 'Lp corrections applied'
_diffrn_reflns_theta_max 27.5
_diffrn_reflns_theta_min 2.5
_diffrn_standards_decay_% 10.7
_diffrn_standards_interval_count 150
_diffrn_standards_number 3
_exptl_absorpt_coefficient_mu 0.086
_exptl_absorpt_correction_type none
_exptl_crystal_colour colourless
_exptl_crystal_density_diffrn 1.215
_exptl_crystal_density_method 'not measured'
_exptl_crystal_description prism
_exptl_crystal_F_000 1232
_exptl_crystal_size_max 0.5
_exptl_crystal_size_mid 0.5
_exptl_crystal_size_min 0.5
_refine_diff_density_max 0.29
_refine_diff_density_min -0.26
_refine_ls_extinction_method none
_refine_ls_goodness_of_fit_ref 1.316
_refine_ls_hydrogen_treatment mixed
_refine_ls_matrix_type full
_refine_ls_number_constraints 0
_refine_ls_number_parameters 193
_refine_ls_number_reflns 3545
_refine_ls_number_restraints 0
_refine_ls_R_factor_gt 0.0495
_refine_ls_shift/su_max 0.001
_refine_ls_shift/su_mean 0.0000
_refine_ls_structure_factor_coef F
_refine_ls_weighting_details 'w = 1/[\s^2^(Fo) + 0.00269|Fo|^2^]'
_refine_ls_weighting_scheme calc
_refine_ls_wR_factor_ref 0.0915
_reflns_number_gt 2730
_reflns_number_total 3545
_reflns_threshold_expression I>2\s(I)
_cod_data_source_file qa0136.cif
_cod_data_source_block IUC9900068-2
_cod_original_cell_volume 3086.1(6)
_cod_original_sg_symbol_H-M 'C 2/c'
_cod_original_formula_sum 'C16 H26 O4 '
_cod_database_code 2008716

loop_
_symmetry_equiv_pos_as_xyz
x,y,z
-x,y,1/2-z
-x,-y,-z
x,-y,1/2+z
1/2+x,1/2+y,z
1/2-x,1/2+y,1/2-z
1/2-x,1/2-y,-z
1/2+x,1/2-y,1/2+z

loop_
_atom_site_label
_atom_site_fract_x
_atom_site_fract_y
_atom_site_fract_z
_atom_site_U_iso_or_equiv
_atom_site_adp_type
_atom_site_occupancy
_atom_site_type_symbol
O1 0.93307(10) 0.3208(2) 0.50351(4) 0.0600(4) Uani 1.00 O
O2 0.87486(10) 0.4893(2) 0.70595(5) 0.0546(4) Uani 1.00 O
O3 1.08260(7) 0.31860(10) 0.69623(4) 0.0401(3) Uani 1.00 O
O4 1.26477(9) 0.2284(2) 0.72119(7) 0.0761(5) Uani 1.00 O
C5 0.95040(10) 0.3550(2) 0.55163(6) 0.0406(4) Uani 1.00 C
C6 0.92620(10) 0.5120(2) 0.57515(6) 0.0384(4) Uani 1.00 C
C7 0.82410(10) 0.5488(2) 0.56672(6) 0.0447(4) Uani 1.00 C
C8 0.79770(10) 0.4441(2) 0.60979(7) 0.0502(5) Uani 1.00 C
C9 0.88482(10) 0.4119(2) 0.65685(5) 0.0357(4) Uani 1.00 C
C10 0.89759(10) 0.2339(2) 0.66662(6) 0.0384(4) Uani 1.00 C
C11 0.92820(10) 0.1545(2) 0.61993(6) 0.0399(4) Uani 1.00 C
C12 0.9716(2) -0.0099(2) 0.63288(9) 0.0671(6) Uani 1.00 C
C13 1.0225(2) -0.0332(3) 0.58841(10) 0.0796(7) Uani 1.00 C
C14 1.06600(10) 0.1265(3) 0.58427(7) 0.0597(5) Uani 1.00 C
C15 1.00264(9) 0.2514(2) 0.59933(5) 0.0361(4) Uani 1.00 C
C16 1.04779(9) 0.3798(2) 0.64150(5) 0.0354(4) Uani 1.00 C
C17 0.96494(10) 0.4883(2) 0.63773(5) 0.0341(3) Uani 1.00 C
C18 1.12540(10) 0.4674(3) 0.62480(7) 0.0567(5) Uani 1.00 C
C19 0.76360(10) 0.5276(3) 0.50860(8) 0.0695(6) Uani 1.00 C
C20 1.3274(2) 0.3386(3) 0.75060(10) 0.0771(7) Uani 1.00 C
H2 0.901(2) 0.440(3) 0.7360(10) 0.092(8) Uiso 1.00 H
H3 1.1420(10) 0.292(3) 0.6998(8) 0.056(5) Uiso 1.00 H
H4 1.294(2) 0.153(3) 0.7137(9) 0.069(7) Uiso 1.00 H
H6 0.9564 0.5990 0.5624 0.0461 Uiso 1.00 H
H7 0.8190 0.6572 0.5771 0.0538 Uiso 1.00 H
H8A 0.7527 0.4978 0.6243 0.0601 Uiso 1.00 H
H8B 0.7727 0.3460 0.5933 0.0601 Uiso 1.00 H
H10A 0.9434 0.2169 0.7007 0.0455 Uiso 1.00 H
H10B 0.8406 0.1884 0.6691 0.0455 Uiso 1.00 H
H11 0.8753 0.1431 0.5892 0.0476 Uiso 1.00 H
H12A 1.0136 -0.0119 0.6688 0.0802 Uiso 1.00 H
H12B 0.9257 -0.0897 0.6304 0.0802 Uiso 1.00 H
H13A 1.0681 -0.1141 0.5989 0.0950 Uiso 1.00 H
H13B 0.9802 -0.0613 0.5539 0.0950 Uiso 1.00 H
H14A 1.1256 0.1319 0.6095 0.0726 Uiso 1.00 H
H14B 1.0709 0.1441 0.5473 0.0726 Uiso 1.00 H
H17 0.9833 0.5875 0.6561 0.0409 Uiso 1.00 H
H18A 1.1746 0.3944 0.6254 0.0685 Uiso 1.00 H
H18B 1.1473 0.5518 0.6504 0.0685 Uiso 1.00 H
H18C 1.1029 0.5095 0.5884 0.0685 Uiso 1.00 H
H19A 0.7681 0.4201 0.4968 0.0833 Uiso 1.00 H
H19B 0.7830 0.5986 0.4841 0.0833 Uiso 1.00 H
H19C 0.7010 0.5499 0.5082 0.0833 Uiso 1.00 H
H20A 1.3635 0.2898 0.7842 0.0953 Uiso 1.00 H
H20B 1.3671 0.3736 0.7291 0.0953 Uiso 1.00 H
H20C 1.2950 0.4277 0.7605 0.0953 Uiso 1.00 H

loop_
_atom_site_aniso_label
_atom_site_aniso_U_11
_atom_site_aniso_U_22
_atom_site_aniso_U_33
_atom_site_aniso_U_12
_atom_site_aniso_U_13
_atom_site_aniso_U_23
O1 0.0713(8) 0.0831(10) 0.0233(5) 0.0187(7) 0.0083(5) -0.0034(5)
O2 0.0777(9) 0.0604(8) 0.0322(6) 0.0374(7) 0.0263(6) 0.0073(5)
O3 0.0355(5) 0.0561(7) 0.0251(5) 0.0105(5) 0.0016(4) 0.0005(4)
O4 0.0453(7) 0.0662(9) 0.1040(10) 0.0210(7) -0.0031(7) -0.0330(8)
C5 0.0383(7) 0.0588(10) 0.0249(7) 0.0097(6) 0.0086(5) 0.0006(6)
C6 0.0437(8) 0.0431(8) 0.0276(7) 0.0079(6) 0.0076(6) 0.0077(6)
C7 0.0477(9) 0.0498(9) 0.0344(7) 0.0209(7) 0.0069(6) 0.0076(6)
C8 0.0366(8) 0.0740(10) 0.0397(8) 0.0211(8) 0.0096(6) 0.0125(8)
C9 0.0358(7) 0.0464(8) 0.0267(6) 0.0161(6) 0.0111(5) 0.0036(5)
C10 0.0349(7) 0.0454(8) 0.0353(7) 0.0048(6) 0.0100(6) 0.0050(6)
C11 0.0410(7) 0.0392(8) 0.0351(7) 0.0057(6) 0.0022(6) -0.0047(6)
C12 0.093(2) 0.0389(9) 0.0640(10) 0.0161(10) 0.0090(10) -0.0057(8)
C13 0.094(2) 0.0680(10) 0.0670(10) 0.0390(10) 0.0030(10) -0.0270(10)
C14 0.0526(10) 0.0770(10) 0.0473(9) 0.0315(9) 0.0086(8) -0.0165(9)
C15 0.0337(7) 0.0489(9) 0.0247(6) 0.0141(6) 0.0056(5) -0.0045(5)
C16 0.0319(7) 0.0486(8) 0.0249(6) 0.0050(6) 0.0061(5) 0.0001(6)
C17 0.0393(7) 0.0356(7) 0.0262(6) 0.0073(6) 0.0063(5) 0.0006(5)
C18 0.0391(8) 0.0850(10) 0.0470(9) -0.0048(8) 0.0124(7) 0.0066(9)
C19 0.0580(10) 0.104(2) 0.0389(9) 0.0300(10) -0.0006(8) 0.0096(10)
C20 0.0630(10) 0.0660(10) 0.097(2) 0.0010(10) 0.0110(10) -0.0190(10)

loop_
_atom_type_symbol
_atom_type_description
_atom_type_scat_dispersion_real
_atom_type_scat_dispersion_imag
_atom_type_scat_source
C C 0.003 0.002
;International Tables for Crystallography
(1992, Vol. C)
;
H H 0.000 0.000
;International Tables for Crystallography
(1992, Vol. C)
;
O O 0.011 0.006
;International Tables for Crystallography
(1992, Vol. C)
;

loop_
_geom_angle_atom_site_label_1
_geom_angle_atom_site_label_2
_geom_angle_atom_site_label_3
_geom_angle
_geom_angle_publ_flag
C9 O2 H2 114.0(10) no
C16 O3 H3 106.0(10) no
C20 O4 H4 108.0(10) no
O1 C5 C6 125.60(10) yes
O1 C5 C15 125.7(2) yes
C6 C5 C15 108.60(10) yes
C5 C6 C7 117.00(10) yes
C5 C6 C17 102.40(10) yes
C5 C6 H6 110.5 no
C7 C6 C17 105.70(10) yes
C7 C6 H6 110.3 no
C17 C6 H6 110.5 no
C6 C7 C8 102.90(10) yes
C6 C7 C19 116.20(10) yes
C6 C7 H7 107.7 no
C8 C7 C19 114.2(2) yes
C8 C7 H7 107.7 no
C19 C7 H7 107.6 no
C7 C8 C9 108.40(10) yes
C7 C8 H8A 109.6 no
C7 C8 H8B 109.8 no
C9 C8 H8A 109.7 no
C9 C8 H8B 109.9 no
H8A C8 H8B 109.4 no
O2 C9 C8 108.50(10) yes
O2 C9 C10 110.30(10) yes
O2 C9 C17 109.90(10) yes
C8 C9 C10 110.00(10) yes
C8 C9 C17 105.50(10) yes
C10 C9 C17 112.40(10) yes
C9 C10 C11 111.20(10) yes
C9 C10 H10A 108.8 no
C9 C10 H10B 109.0 no
C11 C10 H10A 109.1 no
C11 C10 H10B 109.3 no
H10A C10 H10B 109.5 no
C10 C11 C12 115.70(10) yes
C10 C11 C15 114.00(10) yes
C10 C11 H11 107.8 no
C12 C11 C15 103.70(10) yes
C12 C11 H11 107.5 no
C15 C11 H11 107.6 no
C11 C12 C13 103.3(2) yes
C11 C12 H12A 111.0 no
C11 C12 H12B 111.1 no
C13 C12 H12A 110.5 no
C13 C12 H12B 110.9 no
H12A C12 H12B 109.8 no
C12 C13 C14 104.2(2) yes
C12 C13 H13A 110.8 no
C12 C13 H13B 110.4 no
C14 C13 H13A 111.0 no
C14 C13 H13B 110.8 no
H13A C13 H13B 109.5 no
C13 C14 C15 106.5(2) yes
C13 C14 H14A 110.3 no
C13 C14 H14B 110.3 no
C15 C14 H14A 110.1 no
C15 C14 H14B 109.9 no
H14A C14 H14B 109.7 no
C5 C15 C11 106.60(10) yes
C5 C15 C14 115.40(10) yes
C5 C15 C16 100.50(10) yes
C11 C15 C14 105.50(10) yes
C11 C15 C16 111.30(10) yes
C14 C15 C16 117.20(10) yes
O3 C16 C15 113.00(10) yes
O3 C16 C17 111.40(10) yes
O3 C16 C18 108.60(10) yes
C15 C16 C17 99.70(10) yes
C15 C16 C18 112.60(10) yes
C17 C16 C18 111.40(10) yes
C6 C17 C9 104.40(10) yes
C6 C17 C16 103.20(10) yes
C6 C17 H17 111.20(10) no
C9 C17 C16 115.00(10) yes
C9 C17 H17 111.4 no
C16 C17 H17 111.2 no
C16 C18 H18A 109.2 no
C16 C18 H18B 109.3 no
C16 C18 H18C 109.4 no
H18A C18 H18B 109.5 no
H18A C18 H18C 109.6 no
H18B C18 H18C 109.8 no
C7 C19 H19A 109.5 no
C7 C19 H19B 109.7 no
C7 C19 H19C 109.4 no
H19A C19 H19B 109.6 no
H19A C19 H19C 109.2 no
H19B C19 H19C 109.5 no
O4 C20 H20A 109.2 no
O4 C20 H20B 110.3 no
O4 C20 H20C 109.7 no
H20A C20 H20B 109.3 no
H20A C20 H20C 108.5 no
H20B C20 H20C 109.8 no

loop_
_geom_bond_atom_site_label_1
_geom_bond_atom_site_label_2
_geom_bond_site_symmetry_1
_geom_bond_site_symmetry_2
_geom_bond_distance
_geom_bond_publ_flag
O1 C5 . . 1.202(2) yes
O2 C9 . . 1.436(2) yes
O2 H2 . . 0.87(3) no
O3 C16 . . 1.434(2) yes
O3 H3 . . 0.90(2) no
O4 C20 . . 1.393(3) yes
O4 H4 . . 0.82(2) no
C5 C6 . . 1.532(2) yes
C5 C15 . . 1.526(2) yes
C6 C7 . . 1.532(2) yes
C6 C17 . . 1.540(2) yes
C6 H6 . . 0.962 no
C7 C8 . . 1.526(2) yes
C7 C19 . . 1.517(2) yes
C7 H7 . . 0.960 no
C8 C9 . . 1.547(2) yes
C8 H8A . . 0.962 no
C8 H8B . . 0.959 no
C9 C10 . . 1.525(2) yes
C9 C17 . . 1.552(2) yes
C10 C11 . . 1.522(2) yes
C10 H10A . . 0.961 no
C10 H10B . . 0.959 no
C11 C12 . . 1.532(2) yes
C11 C15 . . 1.581(2) yes
C11 H11 . . 0.960 no
C12 C13 . . 1.523(3) yes
C12 H12A . . 0.959 no
C12 H12B . . 0.956 no
C13 C14 . . 1.514(4) yes
C13 H13A . . 0.956 no
C13 H13B . . 0.962 no
C14 C15 . . 1.534(2) yes
C14 H14A . . 0.957 no
C14 H14B . . 0.960 no
C15 C16 . . 1.544(2) yes
C16 C17 . . 1.533(2) yes
C16 C18 . . 1.533(2) yes
C17 H17 . . 0.961 no
C18 H18A . . 0.961 no
C18 H18B . . 0.959 no
C18 H18C . . 0.957 no
C19 H19A . . 0.961 no
C19 H19B . . 0.958 no
C19 H19C . . 0.962 no
C20 H20A . . 0.969 no
C20 H20B . . 0.953 no
C20 H20C . . 0.963 no

loop_
_geom_hbond_atom_site_label_D
_geom_hbond_atom_site_label_H
_geom_hbond_atom_site_label_A
_geom_hbond_site_symmetry_A
_geom_hbond_distance_DH
_geom_hbond_distance_HA
_geom_hbond_distance_DA
_geom_hbond_angle_DHA
O3 H3 O4 . 0.90(2) 1.87(2) 2.764(2) 169.0(10)
O2 H2 O3 2_756 0.87(3) 1.94(3) 2.774(2) 161(2)
O4 H4 O2 5_545 0.82(2) 1.89(2) 2.703(2) 171(2)
